data_7118122
loop_
_publ_author_name
'Jianfeng Wu'
'Lang Zhao'
'Mei Guo'
'Jinkui Tang'

_publ_section_title
;
 Constructing supramolecular grids: from 4f square to 3d-4f grid
;
_journal_name_full Chem.Commun.
_journal_page_first 17317
_journal_paper_doi 10.1039/C5cc06960B
_journal_volume 51
_journal_year 2015
_chemical_formula_sum 'C80 H76 Dy4 F12 N28 O44 S4'
_chemical_formula_weight 3139.92
_space_group_crystal_system tetragonal
_space_group_IT_number 141
_space_group_name_Hall '-I 4bd 2'
_space_group_name_H-M_alt 'I 41/a m d'
_symmetry_space_group_name_Hall '-I 4bd 2'
_symmetry_space_group_name_H-M 'I 41/a m d :2'
_atom_sites_solution_hydrogens geom
_audit_creation_method SHELXL-2014/7
_audit_update_record
;
2015-07-28 deposited with the CCDC.
2015-10-02 downloaded from the CCDC.
;
_cell_angle_alpha 90
_cell_angle_beta 90
_cell_angle_gamma 90
_cell_formula_units_Z 4
_cell_length_a 21.384(3)
_cell_length_b 21.384(3)
_cell_length_c 38.507(6)
_cell_measurement_reflns_used 9107
_cell_measurement_temperature 296(2)
_cell_measurement_theta_max 24.63
_cell_measurement_theta_min 2.18
_cell_volume 17608(4)
_computing_cell_refinement 'Bruker SAINT'
_computing_data_collection 'Bruker APEX2'
_computing_data_reduction 'Bruker SAINT'
_computing_molecular_graphics 'SHELXL-2014/7 (Sheldrick, 2014)'
_computing_publication_material 'SHELXL-2014/7 (Sheldrick, 2014)'
_computing_structure_refinement 'SHELXL-2014/7 (Sheldrick, 2014)'
_computing_structure_solution 'SHELXL-2014/7 (Sheldrick, 2014)'
_diffrn_ambient_temperature 296(2)
_diffrn_measured_fraction_theta_full 1.000
_diffrn_measured_fraction_theta_max 1.000
_diffrn_measurement_device_type 'Bruker APEX-II CCD'
_diffrn_measurement_method '\f and \w scans'
_diffrn_radiation_type MoK\a
_diffrn_radiation_wavelength 0.71073
_diffrn_reflns_av_R_equivalents 0.1199
_diffrn_reflns_av_unetI/netI 0.0531
_diffrn_reflns_laue_measured_fraction_full 1.000
_diffrn_reflns_laue_measured_fraction_max 1.000
_diffrn_reflns_limit_h_max 25
_diffrn_reflns_limit_h_min -25
_diffrn_reflns_limit_k_max 25
_diffrn_reflns_limit_k_min -20
_diffrn_reflns_limit_l_max 42
_diffrn_reflns_limit_l_min -45
_diffrn_reflns_number 49084
_diffrn_reflns_point_group_measured_fraction_full 1.000
_diffrn_reflns_point_group_measured_fraction_max 1.000
_diffrn_reflns_theta_full 24.995
_diffrn_reflns_theta_max 24.995
_diffrn_reflns_theta_min 1.712
_exptl_absorpt_coefficient_mu 1.801
_exptl_absorpt_correction_T_max 0.685
_exptl_absorpt_correction_T_min 0.667
_exptl_absorpt_correction_type multi-scan
_exptl_absorpt_process_details (sadabs;bruker,2000)
_exptl_crystal_colour colourless
_exptl_crystal_density_diffrn 1.184
_exptl_crystal_description block
_exptl_crystal_F_000 6160
_exptl_crystal_size_max 0.23
_exptl_crystal_size_mid 0.22
_exptl_crystal_size_min 0.21
_refine_diff_density_max 3.154
_refine_diff_density_min -1.051
_refine_diff_density_rms 0.282
_refine_ls_extinction_coef .
_refine_ls_extinction_method none
_refine_ls_goodness_of_fit_ref 1.186
_refine_ls_hydrogen_treatment constr
_refine_ls_matrix_type full
_refine_ls_number_parameters 206
_refine_ls_number_reflns 4117
_refine_ls_number_restraints 24
_refine_ls_restrained_S_all 1.186
_refine_ls_R_factor_all 0.1603
_refine_ls_R_factor_gt 0.0985
_refine_ls_shift/su_max 0.000
_refine_ls_shift/su_mean 0.000
_refine_ls_structure_factor_coef Fsqd
_refine_ls_weighting_details 'w=1/[\s^2^(Fo^2^)+(0.2000P)^2^] where P=(Fo^2^+2Fc^2^)/3'
_refine_ls_weighting_scheme calc
_refine_ls_wR_factor_gt 0.2971
_refine_ls_wR_factor_ref 0.3384
_reflns_Friedel_coverage 0.000
_reflns_friedel_fraction_full .
_reflns_friedel_fraction_max .
_reflns_number_gt 2309
_reflns_number_total 4117
_reflns_threshold_expression 'I > 2\s(I)'
_cod_data_source_file c5cc06960b2_a.cif
_cod_data_source_block Dy4L4CF3SO3
_cod_original_cell_volume 17609(5)
_cod_database_code 7118122
_audit_block_doi 10.5517/cc1jhxkh
_shelx_shelxl_version_number 2014/7
_shelx_space_group_comment
;
The symmetry employed for this shelxl refinement is uniquely defined
by the following loop, which should always be used as a source of
symmetry information in preference to the above space-group names.
They are only intended as comments.
;

loop_
_space_group_symop_operation_xyz
'x, y, z'
'-x+1/2, -y, z+1/2'
'-y+1/4, x+3/4, z+1/4'
'y+1/4, -x+1/4, z+3/4'
'-x+1/2, y, -z+1/2'
'x, -y, -z'
'y+1/4, x+3/4, -z+1/4'
'-y+1/4, -x+1/4, -z+3/4'
'x+1/2, y+1/2, z+1/2'
'-x+1, -y+1/2, z+1'
'-y+3/4, x+5/4, z+3/4'
'y+3/4, -x+3/4, z+5/4'
'-x+1, y+1/2, -z+1'
'x+1/2, -y+1/2, -z+1/2'
'y+3/4, x+5/4, -z+3/4'
'-y+3/4, -x+3/4, -z+5/4'
'-x, -y, -z'
'x-1/2, y, -z-1/2'
'y-1/4, -x-3/4, -z-1/4'
'-y-1/4, x-1/4, -z-3/4'
'x-1/2, -y, z-1/2'
'-x, y, z'
'-y-1/4, -x-3/4, z-1/4'
'y-1/4, x-1/4, z-3/4'
'-x+1/2, -y+1/2, -z+1/2'
'x, y+1/2, -z'
'y+1/4, -x-1/4, -z+1/4'
'-y+1/4, x+1/4, -z-1/4'
'x, -y+1/2, z'
'-x+1/2, y+1/2, z+1/2'
'-y+1/4, -x-1/4, z+1/4'
'y+1/4, x+1/4, z-1/4'

loop_
_atom_site_label
_atom_site_type_symbol
_atom_site_fract_x
_atom_site_fract_y
_atom_site_fract_z
_atom_site_U_iso_or_equiv
_atom_site_adp_type
_atom_site_occupancy
_atom_site_site_symmetry_order
_atom_site_calc_flag
_atom_site_refinement_flags_posn
_atom_site_refinement_flags_adp
_atom_site_refinement_flags_occupancy
_atom_site_disorder_assembly
_atom_site_disorder_group
C1 C 0.1914(7) 0.4341(6) 0.7952(3) 0.081(4) Uani 1 1 d . . . . .
H1 H 0.1987 0.3968 0.8069 0.097 Uiso 1 1 calc R U . . .
C2 C 0.1696(7) 0.4299(7) 0.7616(4) 0.089(4) Uani 1 1 d . . . . .
H2 H 0.1617 0.3908 0.7519 0.107 Uiso 1 1 calc R U . . .
C3 C 0.1596(8) 0.4816(8) 0.7427(4) 0.103(5) Uani 1 1 d . . . . .
H3 H 0.1463 0.4797 0.7198 0.124 Uiso 1 1 calc R U . . .
C4 C 0.1709(7) 0.5417(7) 0.7606(3) 0.082(4) Uani 1 1 d . . . . .
H4 H 0.1635 0.5795 0.7493 0.098 Uiso 1 1 calc R U . . .
C5 C 0.1925(5) 0.5403(6) 0.7941(3) 0.061(3) Uani 1 1 d . . . . .
C6 C 0.2079(5) 0.5972(5) 0.8114(3) 0.063(3) Uani 1 1 d . . . . .
H6 H 0.2032 0.6358 0.8005 0.076 Uiso 1 1 calc R U . . .
C7 C 0.3890(6) 0.5170(6) 0.8581(3) 0.065(3) Uani 1 1 d . . . . .
C8 C 0.4446(5) 0.5397(6) 0.8414(2) 0.063(3) Uani 1 1 d . . . . .
C9 C 0.4443(6) 0.5742(6) 0.8110(3) 0.071(3) Uani 1 1 d . . . . .
H9 H 0.4069 0.5872 0.8011 0.086 Uiso 1 1 calc R U . . .
C10 C 0.5000 0.5889(9) 0.7960(4) 0.077(5) Uani 1 2 d S T P . .
H10 H 0.5000 0.6097 0.7748 0.092 Uiso 1 2 calc R U P . .
C11 C 0.3841(15) 0.7500 0.8223(9) 0.141(10) Uani 1 2 d S T P . .
Dy1 Dy 0.24187(3) 0.49187(3) 0.8750 0.0584(4) Uani 1 2 d S T P . .
F1 F 0.3800(6) 0.6985(6) 0.8404(4) 0.173(5) Uani 1 1 d . . . . .
F2 F 0.4387(10) 0.7500 0.8075(5) 0.203(8) Uani 1 2 d S TU P . .
N1 N 0.2026(5) 0.4858(4) 0.8120(2) 0.064(2) Uani 1 1 d . . . . .
N2 N 0.2285(4) 0.5928(4) 0.8426(2) 0.061(2) Uani 1 1 d . . . . .
N3 N 0.2457(4) 0.6457(5) 0.8591(2) 0.060(2) Uani 1 1 d . . . . .
N4 N 0.5000 0.5209(7) 0.8562(3) 0.071(4) Uani 1 2 d S T P . .
O1 O 0.1615(4) 0.4115(4) 0.8750 0.112(5) Uani 1 2 d S T P . .
O2 O 0.2885(5) 0.3973(4) 0.8569(2) 0.101(3) Uani 1 1 d . . . . .
O3 O 0.3367(4) 0.5223(4) 0.84506(18) 0.071(2) Uani 1 1 d . . . . .
O4 O 0.2655(7) 0.7500 0.8124(3) 0.099(4) Uani 1 2 d S T P . .
O5 O 0.3266(7) 0.8059(6) 0.7702(3) 0.160(5) Uani 1 1 d . U . . .
O6 O 0.4019(12) 0.3856(12) 0.8242(6) 0.289(11) Uani 1 1 d . U . . .
O7 O 0.231(2) 0.2500 0.9086(11) 0.34(2) Uani 1 2 d S TU P . .
S1 S 0.3189(4) 0.7500 0.78877(17) 0.116(2) Uani 1 2 d S T P . .

loop_
_atom_site_aniso_label
_atom_site_aniso_U_11
_atom_site_aniso_U_22
_atom_site_aniso_U_33
_atom_site_aniso_U_23
_atom_site_aniso_U_13
_atom_site_aniso_U_12
C1 0.121(12) 0.055(8) 0.067(8) -0.003(6) -0.022(7) -0.014(7)
C2 0.123(13) 0.077(10) 0.068(8) -0.010(7) -0.025(8) -0.014(9)
C3 0.123(13) 0.113(14) 0.074(10) -0.018(9) -0.031(9) 0.020(10)
C4 0.111(11) 0.083(10) 0.050(7) 0.000(6) -0.026(7) -0.005(8)
C5 0.073(8) 0.069(8) 0.041(6) -0.001(5) -0.016(5) -0.002(6)
C6 0.073(8) 0.065(7) 0.051(7) 0.013(5) -0.018(5) -0.005(6)
C7 0.060(8) 0.091(9) 0.045(6) 0.013(6) -0.016(5) -0.004(6)
C8 0.076(8) 0.076(8) 0.038(6) 0.009(5) -0.005(5) -0.007(6)
C9 0.083(9) 0.077(9) 0.054(7) 0.015(6) -0.010(6) 0.004(6)
C10 0.081(13) 0.102(14) 0.048(9) 0.036(9) 0.000 0.000
C11 0.12(3) 0.16(3) 0.14(3) 0.000 0.02(2) 0.000
Dy1 0.0659(5) 0.0659(5) 0.0434(6) 0.0094(2) -0.0094(2) -0.0066(3)
F1 0.170(12) 0.148(11) 0.202(12) 0.034(9) -0.028(9) 0.009(9)
F2 0.180(14) 0.204(15) 0.224(15) 0.000 0.054(13) 0.000
N1 0.072(7) 0.072(7) 0.049(5) 0.003(5) -0.011(5) -0.014(5)
N2 0.086(7) 0.063(6) 0.036(5) -0.002(4) -0.004(4) -0.005(5)
N3 0.082(7) 0.061(6) 0.037(5) 0.002(4) -0.013(4) -0.005(4)
N4 0.077(10) 0.093(11) 0.042(7) 0.019(7) 0.000 0.000
O1 0.121(8) 0.121(8) 0.092(10) 0.011(6) -0.011(6) -0.059(10)
O2 0.121(8) 0.081(6) 0.100(7) -0.005(5) -0.035(6) 0.014(6)
O3 0.073(6) 0.099(6) 0.039(4) 0.012(4) -0.008(4) 0.002(5)
O4 0.130(12) 0.101(11) 0.064(8) 0.000 0.010(8) 0.000
O5 0.181(12) 0.145(10) 0.155(10) 0.058(9) 0.024(8) -0.003(9)
O6 0.284(18) 0.286(18) 0.298(17) -0.053(14) 0.016(14) 0.000(15)
O7 0.35(3) 0.34(3) 0.33(3) 0.000 0.015(18) 0.000
S1 0.156(6) 0.089(4) 0.105(5) 0.000 0.023(4) 0.000

loop_
_atom_type_symbol
_atom_type_description
_atom_type_scat_dispersion_real
_atom_type_scat_dispersion_imag
_atom_type_scat_source
C C 0.0033 0.0016 'International Tables Vol C Tables 4.2.6.8 and 6.1.1.4'
H H 0.0000 0.0000 'International Tables Vol C Tables 4.2.6.8 and 6.1.1.4'
N N 0.0061 0.0033 'International Tables Vol C Tables 4.2.6.8 and 6.1.1.4'
O O 0.0106 0.0060 'International Tables Vol C Tables 4.2.6.8 and 6.1.1.4'
F F 0.0171 0.0103 'International Tables Vol C Tables 4.2.6.8 and 6.1.1.4'
S S 0.1246 0.1234 'International Tables Vol C Tables 4.2.6.8 and 6.1.1.4'
Dy Dy -0.1892 4.4098 'International Tables Vol C Tables 4.2.6.8 and 6.1.1.4'

loop_
_geom_angle_atom_site_label_1
_geom_angle_atom_site_label_2
_geom_angle_atom_site_label_3
_geom_angle
_geom_angle_site_symmetry_1
_geom_angle_site_symmetry_3
N1 C1 C2 125.7(12) . .
C3 C2 C1 120.6(14) . .
C2 C3 C4 116.1(14) . .
C5 C4 C3 118.3(14) . .
N1 C5 C4 122.9(11) . .
N1 C5 C6 117.1(9) . .
C4 C5 C6 119.9(11) . .
N2 C6 C5 116.9(10) . .
O3 C7 N3 120.7(11) . 15_446
O3 C7 C8 122.5(10) . .
N3 C7 C8 116.4(9) 15_446 .
N4 C8 C9 120.6(11) . .
N4 C8 C7 115.4(9) . .
C9 C8 C7 123.8(11) . .
C10 C9 C8 118.6(12) . .
C9 C10 C9 122.2(15) . 22_655
F2 C11 F1 107.1(19) . .
F2 C11 F1 107.1(19) . 29_565
F1 C11 F1 115(3) . 29_565
F2 C11 S1 111(2) . .
F1 C11 S1 108.3(17) . .
F1 C11 S1 108.3(17) 29_565 .
O2 Dy1 O2 144.3(5) 15_446 .
O2 Dy1 O3 138.1(3) 15_446 .
O2 Dy1 O3 74.6(3) . .
O2 Dy1 O3 74.6(3) 15_446 15_446
O2 Dy1 O3 138.1(3) . 15_446
O3 Dy1 O3 77.1(4) . 15_446
O2 Dy1 O1 72.1(3) 15_446 .
O2 Dy1 O1 72.1(3) . .
O3 Dy1 O1 141.4(2) . .
O3 Dy1 O1 141.4(2) 15_446 .
O2 Dy1 N2 129.7(3) 15_446 15_446
O2 Dy1 N2 71.7(3) . 15_446
O3 Dy1 N2 63.0(3) . 15_446
O3 Dy1 N2 68.2(3) 15_446 15_446
O1 Dy1 N2 121.9(2) . 15_446
O2 Dy1 N2 71.7(3) 15_446 .
O2 Dy1 N2 129.7(3) . .
O3 Dy1 N2 68.2(3) . .
O3 Dy1 N2 63.0(3) 15_446 .
O1 Dy1 N2 121.9(2) . .
N2 Dy1 N2 116.2(4) 15_446 .
O2 Dy1 N1 91.2(3) 15_446 .
O2 Dy1 N1 79.4(3) . .
O3 Dy1 N1 80.7(3) . .
O3 Dy1 N1 125.4(3) 15_446 .
O1 Dy1 N1 74.5(2) . .
N2 Dy1 N1 138.1(3) 15_446 .
N2 Dy1 N1 62.4(3) . .
O2 Dy1 N1 79.4(3) 15_446 15_446
O2 Dy1 N1 91.2(3) . 15_446
O3 Dy1 N1 125.4(3) . 15_446
O3 Dy1 N1 80.7(3) 15_446 15_446
O1 Dy1 N1 74.5(2) . 15_446
N2 Dy1 N1 62.4(3) 15_446 15_446
N2 Dy1 N1 138.1(3) . 15_446
N1 Dy1 N1 149.1(4) . 15_446
C1 N1 C5 116.3(10) . .
C1 N1 Dy1 124.9(8) . .
C5 N1 Dy1 118.8(7) . .
C6 N2 N3 118.2(10) . .
C6 N2 Dy1 124.6(8) . .
N3 N2 Dy1 117.2(6) . .
N2 N3 C7 116.3(9) . 15_446
C8 N4 C8 119.1(13) 22_655 .
C7 O3 Dy1 122.8(7) . .
O5 S1 O5 116.9(12) . 29_565
O5 S1 O4 114.2(7) . .
O5 S1 O4 114.2(7) 29_565 .
O5 S1 C11 105.1(9) . .
O5 S1 C11 105.1(9) 29_565 .
O4 S1 C11 98.6(12) . .

loop_
_geom_bond_atom_site_label_1
_geom_bond_atom_site_label_2
_geom_bond_distance
_geom_bond_site_symmetry_2
C1 N1 1.303(14) .
C1 C2 1.377(17) .
C2 C3 1.34(2) .
C3 C4 1.48(2) .
C4 C5 1.374(14) .
C5 N1 1.370(14) .
C5 C6 1.425(15) .
C6 N2 1.286(12) .
C7 O3 1.230(13) .
C7 N3 1.349(14) 15_446
C7 C8 1.437(16) .
C8 N4 1.374(12) .
C8 C9 1.383(14) .
C9 C10 1.360(13) .
C10 C9 1.360(13) 22_655
C11 F2 1.30(3) .
C11 F1 1.307(18) .
C11 F1 1.307(18) 29_565
C11 S1 1.90(3) .
Dy1 O2 2.362(9) 15_446
Dy1 O2 2.362(9) .
Dy1 O3 2.422(8) .
Dy1 O3 2.422(8) 15_446
Dy1 O1 2.432(13) .
Dy1 N2 2.508(9) 15_446
Dy1 N2 2.508(9) .
Dy1 N1 2.571(9) .
Dy1 N1 2.571(9) 15_446
N2 N3 1.347(13) .
N3 C7 1.349(14) 15_446
N4 C8 1.374(12) 22_655
O4 S1 1.459(15) .
O5 S1 1.403(11) .
S1 O5 1.403(11) 29_565
